data_7048776
loop_
_publ_author_name
'Ying, Huacheng'
'Gong, Mingzhu'
'Pi, Chengfu'

_publ_section_title
;
 Generation and reactivity of neutral 1,3-benzazaphosphole and anionic
 1,3-benzazaphospholide ytterbium(iii) complexes.
;
_journal_issue 8
_journal_name_full 'Dalton transactions (Cambridge, England : 2003)'
_journal_page_first 2722
_journal_page_last 2729
_journal_paper_doi 10.1039/c8dt04768e
_journal_volume 48
_journal_year 2019
_chemical_formula_moiety 'C24 H21 N P Yb, C15 H15 Yb'
_chemical_formula_sum 'C39 H36 N P Yb2'
_chemical_formula_weight 895.74
_space_group_crystal_system monoclinic
_space_group_IT_number 15
_space_group_name_Hall '-C 2yc'
_space_group_name_H-M_alt 'C 1 2/c 1'
_symmetry_space_group_name_Hall '-C 2yc'
_symmetry_space_group_name_H-M 'C 1 2/c 1'
_atom_sites_solution_hydrogens geom
_atom_sites_solution_primary dual
_audit_creation_date 2019-01-04
_audit_creation_method
;
Olex2 1.2
(compiled 2018.05.29 svn.r3508 for OlexSys, GUI svn.r5506)
;
_audit_update_record
;
2019-01-09 deposited with the CCDC.
2019-01-24 downloaded from the CCDC.
;
_cell_angle_alpha 90
_cell_angle_beta 115.923(3)
_cell_angle_gamma 90
_cell_formula_units_Z 8
_cell_length_a 38.220(6)
_cell_length_b 8.3463(14)
_cell_length_c 22.987(4)
_cell_measurement_reflns_used 4675
_cell_measurement_temperature 296.15
_cell_measurement_theta_max 26.326
_cell_measurement_theta_min 2.370
_cell_volume 6594.9(19)
_computing_cell_refinement 'SAINT v8.27A (Bruker, 2012)'
_computing_data_reduction 'SAINT v8.27A (Bruker, 2012)'
_computing_molecular_graphics 'Olex2 (Dolomanov et al., 2009)'
_computing_publication_material 'Olex2 (Dolomanov et al., 2009)'
_computing_structure_refinement 'ShelXL (Sheldrick, 2015)'
_computing_structure_solution 'ShelXT (Sheldrick, 2015)'
_diffrn_ambient_temperature 296.15
_diffrn_measured_fraction_theta_full 0.993
_diffrn_measured_fraction_theta_max 0.993
_diffrn_measurement_device_type 'Bruker D8 Venture'
_diffrn_measurement_method 'phi and omega scans'
_diffrn_radiation_monochromator graphite
_diffrn_radiation_type MoK\a
_diffrn_radiation_wavelength 0.71073
_diffrn_reflns_av_R_equivalents 0.0626
_diffrn_reflns_av_unetI/netI 0.0762
_diffrn_reflns_Laue_measured_fraction_full 0.993
_diffrn_reflns_Laue_measured_fraction_max 0.993
_diffrn_reflns_limit_h_max 45
_diffrn_reflns_limit_h_min -38
_diffrn_reflns_limit_k_max 9
_diffrn_reflns_limit_k_min -9
_diffrn_reflns_limit_l_max 26
_diffrn_reflns_limit_l_min -27
_diffrn_reflns_number 15566
_diffrn_reflns_point_group_measured_fraction_full 0.993
_diffrn_reflns_point_group_measured_fraction_max 0.993
_diffrn_reflns_theta_full 25.024
_diffrn_reflns_theta_max 25.024
_diffrn_reflns_theta_min 2.511
_exptl_absorpt_coefficient_mu 5.714
_exptl_absorpt_correction_T_max 0.8729
_exptl_absorpt_correction_T_min 0.5610
_exptl_absorpt_correction_type multi-scan
_exptl_absorpt_process_details SADABS
_exptl_crystal_colour red
_exptl_crystal_colour_primary red
_exptl_crystal_density_diffrn 1.804
_exptl_crystal_description prism
_exptl_crystal_F_000 3456
_exptl_crystal_size_max 0.15
_exptl_crystal_size_mid 0.09
_exptl_crystal_size_min 0.06
_refine_diff_density_max 2.639
_refine_diff_density_min -1.556
_refine_diff_density_rms 0.192
_refine_ls_extinction_method none
_refine_ls_goodness_of_fit_ref 1.041
_refine_ls_hydrogen_treatment constr
_refine_ls_matrix_type full
_refine_ls_number_parameters 388
_refine_ls_number_reflns 5785
_refine_ls_number_restraints 60
_refine_ls_restrained_S_all 1.041
_refine_ls_R_factor_all 0.0805
_refine_ls_R_factor_gt 0.0562
_refine_ls_shift/su_max 0.000
_refine_ls_shift/su_mean 0.000
_refine_ls_structure_factor_coef Fsqd
_refine_ls_weighting_details 'w=1/[\s^2^(Fo^2^)+(0.0794P)^2^] where P=(Fo^2^+2Fc^2^)/3'
_refine_ls_weighting_scheme calc
_refine_ls_wR_factor_gt 0.1327
_refine_ls_wR_factor_ref 0.1445
_reflns_Friedel_coverage 0.000
_reflns_number_gt 4305
_reflns_number_total 5785
_reflns_threshold_expression 'I > 2\s(I)'
_cod_data_source_file c8dt04768e2.cif
_cod_data_source_block 4b
_cod_depositor_comments 'Adding full bibliography for 7048775--7048777.cif.'
_cod_original_cell_volume 6594.8(19)
_cod_database_code 7048776
_shelx_shelxl_version_number 2018/3
_shelx_space_group_comment
;
The symmetry employed for this shelxl refinement is uniquely defined
by the following loop, which should always be used as a source of
symmetry information in preference to the above space-group names.
They are only intended as comments.
;
_shelx_estimated_absorpt_t_max 0.726
_shelx_estimated_absorpt_t_min 0.481
_olex2_refinement_description
;
1. Fixed Uiso
 At 1.2 times of:
  All C(H) groups
 At 1.5 times of:
  All C(H,H,H) groups
2. Rigid body (RIGU) restrains
 C35, C36, C37, C38, C39, C34, C33, C32, C31, C30
 with sigma for 1-2 distances of 0.004 and sigma for 1-3 distances of 0.004
3.a Ternary CH refined with riding coordinates:
 C17(H17), C18(H18), C19(H19), C20(H20), C21(H21), C22(H22), C23(H23),
 C24(H24), C25(H25), C26(H26), C27(H27), C28(H28), C29(H29), C30(H30), C31(H31),
  C32(H32), C33(H33), C35(H35), C38(H38), C39(H39)
3.b Me refined with riding coordinates:
 C7(H7A,H7B,H7C)
3.c Aromatic/amide H refined with riding coordinates:
 C2(H2), C3(H3), C5(H5), C10(H10), C11(H11), C12(H12), C13(H13), C14(H14),
 C15(H15), C16(H16), C34(H34), C36(H36), C37(H37)
;
_olex2_submission_special_instructions 'No special instructions were received'

loop_
_space_group_symop_operation_xyz
'x, y, z'
'-x, y, -z+1/2'
'x+1/2, y+1/2, z'
'-x+1/2, y+1/2, -z+1/2'
'-x, -y, -z'
'x, -y, z-1/2'
'-x+1/2, -y+1/2, -z'
'x+1/2, -y+1/2, z-1/2'

loop_
_atom_site_label
_atom_site_type_symbol
_atom_site_fract_x
_atom_site_fract_y
_atom_site_fract_z
_atom_site_U_iso_or_equiv
_atom_site_adp_type
_atom_site_occupancy
_atom_site_site_symmetry_order
_atom_site_calc_flag
_atom_site_refinement_flags_posn
_atom_site_refinement_flags_adp
P1 P 0.11924(9) 0.7035(3) 0.39108(17) 0.0542(8) Uani 1 1 d . .
N1 N 0.1703(2) 0.8443(9) 0.3599(4) 0.039(2) Uani 1 1 d . .
Yb1 Yb 0.17108(2) 0.94498(5) 0.26696(2) 0.03849(16) Uani 1 1 d . .
Yb2 Yb 0.06781(2) 0.64342(5) 0.45711(2) 0.04238(17) Uani 1 1 d . .
C1 C 0.1665(3) 0.6211(13) 0.4192(5) 0.047(3) Uani 1 1 d . .
C2 C 0.1845(4) 0.4885(15) 0.4578(7) 0.073(4) Uani 1 1 d . .
H2 H 0.170683 0.424500 0.473575 0.087 Uiso 1 1 calc R .
C3 C 0.2230(4) 0.4513(14) 0.4729(7) 0.063(4) Uani 1 1 d . .
H3 H 0.234327 0.364025 0.499724 0.076 Uiso 1 1 calc R .
C4 C 0.2450(3) 0.5366(12) 0.4503(6) 0.055(3) Uani 1 1 d . .
C5 C 0.2280(3) 0.6703(13) 0.4122(5) 0.045(3) Uani 1 1 d . .
H5 H 0.242360 0.731966 0.396592 0.054 Uiso 1 1 calc R .
C6 C 0.1899(3) 0.7123(12) 0.3973(5) 0.040(2) Uani 1 1 d . .
C7 C 0.2859(3) 0.4875(16) 0.4669(7) 0.073(4) Uani 1 1 d . .
H7A H 0.296965 0.560253 0.447103 0.109 Uiso 1 1 calc R .
H7B H 0.301024 0.489904 0.512996 0.109 Uiso 1 1 calc R .
H7C H 0.286031 0.380977 0.451263 0.109 Uiso 1 1 calc R .
C8 C 0.1331(3) 0.8559(11) 0.3534(5) 0.042(2) Uani 1 1 d . .
C9 C 0.1100(3) 0.9888(12) 0.3117(5) 0.042(2) Uani 1 1 d . .
C10 C 0.0717(3) 0.9717(15) 0.2641(6) 0.059(3) Uani 1 1 d . .
H10 H 0.059171 0.873466 0.258700 0.071 Uiso 1 1 calc R .
C11 C 0.0523(3) 1.1003(18) 0.2248(6) 0.068(4) Uani 1 1 d . .
H11 H 0.026334 1.089694 0.195332 0.081 Uiso 1 1 calc R .
C12 C 0.0709(4) 1.2406(17) 0.2293(7) 0.074(4) Uani 1 1 d . .
H12 H 0.058168 1.323644 0.200985 0.089 Uiso 1 1 calc R .
C13 C 0.1083(4) 1.2615(15) 0.2748(7) 0.074(4) Uani 1 1 d . .
H13 H 0.120609 1.359399 0.277948 0.088 Uiso 1 1 calc R .
C14 C 0.1281(3) 1.1370(12) 0.3168(6) 0.050(3) Uani 1 1 d . .
H14 H 0.153493 1.152685 0.348197 0.060 Uiso 1 1 calc R .
C15 C 0.0794(5) 0.3587(14) 0.4106(9) 0.078(4) Uani 1 1 d . .
H15 H 0.093882 0.358748 0.386878 0.094 Uiso 1 1 calc R .
C16 C 0.0939(4) 0.3393(15) 0.4768(8) 0.072(4) Uani 1 1 d . .
H16 H 0.119936 0.324291 0.505345 0.086 Uiso 1 1 calc R .
C17 C 0.0639(4) 0.3459(14) 0.4934(7) 0.071(4) Uani 1 1 d . .
H17 H 0.065682 0.315316 0.535706 0.085 Uiso 1 1 calc R .
C18 C 0.0288(4) 0.3721(16) 0.4376(8) 0.078(4) Uani 1 1 d . .
H18 H 0.002498 0.359050 0.434070 0.093 Uiso 1 1 calc R .
C19 C 0.0392(6) 0.3783(16) 0.3857(8) 0.089(5) Uani 1 1 d . .
H19 H 0.020938 0.376578 0.339676 0.107 Uiso 1 1 calc R .
C20 C 0.1150(3) 0.8149(16) 0.1682(6) 0.062(3) Uani 1 1 d . .
H20 H 0.089007 0.860868 0.144205 0.075 Uiso 1 1 calc R .
C21 C 0.1251(4) 0.7032(15) 0.2168(7) 0.068(4) Uani 1 1 d . .
H21 H 0.107577 0.656181 0.232979 0.081 Uiso 1 1 calc R .
C22 C 0.1625(5) 0.6499(13) 0.2310(7) 0.078(5) Uani 1 1 d . .
H22 H 0.175578 0.558008 0.258387 0.094 Uiso 1 1 calc R .
C23 C 0.1749(3) 0.7319(17) 0.1900(7) 0.063(4) Uani 1 1 d . .
H23 H 0.197932 0.706133 0.183372 0.076 Uiso 1 1 calc R .
C24 C 0.1455(4) 0.8344(16) 0.1528(6) 0.068(4) Uani 1 1 d . .
H24 H 0.144355 0.894100 0.115345 0.082 Uiso 1 1 calc R .
C25 C 0.2111(5) 1.2103(17) 0.3086(10) 0.085(5) Uani 1 1 d . .
H25 H 0.204313 1.297689 0.330246 0.102 Uiso 1 1 calc R .
C26 C 0.2009(4) 1.2033(18) 0.2440(9) 0.077(4) Uani 1 1 d . .
H26 H 0.186184 1.286053 0.212480 0.092 Uiso 1 1 calc R .
C27 C 0.2196(6) 1.080(3) 0.2324(10) 0.108(7) Uani 1 1 d . .
H27 H 0.222078 1.060060 0.192381 0.129 Uiso 1 1 calc R .
C28 C 0.2413(5) 1.0050(17) 0.2931(13) 0.096(6) Uani 1 1 d . .
H28 H 0.261386 0.923598 0.301417 0.115 Uiso 1 1 calc R .
C29 C 0.2363(4) 1.088(2) 0.3396(8) 0.082(5) Uani 1 1 d . .
H29 H 0.251384 1.075152 0.386482 0.099 Uiso 1 1 calc R .
C30 C 0.0033(5) 0.814(2) 0.4310(9) 0.096(5) Uani 1 1 d . U
H30 H -0.010488 0.819841 0.458315 0.115 Uiso 1 1 calc R .
C31 C -0.0058(4) 0.706(2) 0.3776(9) 0.097(5) Uani 1 1 d . U
H31 H -0.027458 0.629675 0.359581 0.116 Uiso 1 1 calc R .
C32 C 0.0179(4) 0.770(2) 0.3460(8) 0.084(4) Uani 1 1 d . U
H32 H 0.015199 0.740577 0.302967 0.100 Uiso 1 1 calc R .
C33 C 0.0374(4) 0.892(2) 0.3802(9) 0.083(4) Uani 1 1 d . U
H33 H 0.052465 0.964671 0.366587 0.099 Uiso 1 1 calc R .
C34 C 0.0271(5) 0.925(2) 0.4271(10) 0.098(5) Uani 1 1 d . U
H34 H 0.035506 1.014115 0.453812 0.118 Uiso 1 1 calc R .
C35 C 0.1142(5) 0.8542(19) 0.5381(8) 0.099(5) Uani 1 1 d . U
H35 H 0.119872 0.962179 0.527732 0.118 Uiso 1 1 calc R .
C36 C 0.1383(5) 0.719(2) 0.5511(7) 0.088(4) Uani 1 1 d . U
H36 H 0.159208 0.705174 0.541177 0.105 Uiso 1 1 calc R .
C37 C 0.1245(5) 0.610(2) 0.5814(8) 0.098(5) Uani 1 1 d . U
H37 H 0.135988 0.511234 0.596722 0.118 Uiso 1 1 calc R .
C38 C 0.0949(7) 0.659(3) 0.5862(9) 0.112(5) Uani 1 1 d . U
H38 H 0.083041 0.605840 0.611225 0.134 Uiso 1 1 calc R .
C39 C 0.0870(6) 0.812(2) 0.5631(9) 0.106(5) Uani 1 1 d . U
H39 H 0.069865 0.887164 0.571013 0.127 Uiso 1 1 calc R .

loop_
_atom_site_aniso_label
_atom_site_aniso_U_11
_atom_site_aniso_U_22
_atom_site_aniso_U_33
_atom_site_aniso_U_23
_atom_site_aniso_U_13
_atom_site_aniso_U_12
P1 0.0527(17) 0.0428(15) 0.085(2) 0.0272(15) 0.0462(17) 0.0127(13)
N1 0.034(4) 0.036(4) 0.049(5) 0.007(4) 0.020(4) 0.000(4)
Yb1 0.0437(3) 0.0266(2) 0.0493(3) 0.00264(19) 0.0241(2) -0.00266(18)
Yb2 0.0468(3) 0.0333(3) 0.0503(3) -0.0004(2) 0.0243(2) -0.0076(2)
C1 0.048(6) 0.040(6) 0.062(7) 0.013(5) 0.033(6) 0.008(5)
C2 0.074(9) 0.052(7) 0.113(12) 0.039(8) 0.060(9) 0.024(7)
C3 0.070(8) 0.041(6) 0.087(10) 0.027(6) 0.042(7) 0.019(6)
C4 0.056(7) 0.031(5) 0.074(8) 0.002(6) 0.025(6) 0.001(5)
C5 0.035(5) 0.049(6) 0.058(7) 0.002(5) 0.026(5) -0.004(5)
C6 0.048(6) 0.035(5) 0.035(6) 0.002(4) 0.016(5) 0.002(5)
C7 0.056(8) 0.055(7) 0.103(11) 0.005(8) 0.030(8) 0.013(6)
C8 0.050(6) 0.033(5) 0.046(6) 0.007(5) 0.023(5) -0.001(5)
C9 0.039(5) 0.042(6) 0.058(7) 0.013(5) 0.033(5) 0.001(4)
C10 0.047(7) 0.053(7) 0.071(8) 0.008(6) 0.021(6) 0.005(6)
C11 0.041(7) 0.086(10) 0.070(9) 0.014(8) 0.018(6) 0.028(7)
C12 0.079(10) 0.053(8) 0.086(11) 0.027(7) 0.032(9) 0.021(7)
C13 0.080(10) 0.045(7) 0.105(12) 0.030(7) 0.050(9) 0.018(7)
C14 0.042(6) 0.037(6) 0.072(8) 0.005(5) 0.026(6) 0.001(5)
C15 0.097(12) 0.038(7) 0.115(14) -0.001(8) 0.060(11) -0.012(7)
C16 0.076(9) 0.045(7) 0.095(11) 0.012(7) 0.038(9) -0.015(7)
C17 0.085(10) 0.039(7) 0.093(11) 0.019(7) 0.043(9) -0.010(7)
C18 0.056(8) 0.061(8) 0.108(12) 0.014(9) 0.029(9) -0.020(7)
C19 0.127(15) 0.040(7) 0.081(11) -0.017(7) 0.028(11) -0.031(9)
C20 0.041(7) 0.072(8) 0.060(8) -0.010(7) 0.009(6) 0.002(6)
C21 0.072(9) 0.052(7) 0.077(10) -0.016(7) 0.031(8) -0.025(7)
C22 0.114(12) 0.026(6) 0.059(9) -0.004(6) 0.005(8) 0.012(7)
C23 0.043(7) 0.069(8) 0.078(9) -0.027(8) 0.028(7) 0.007(6)
C24 0.072(9) 0.069(8) 0.058(8) -0.005(7) 0.023(7) 0.013(7)
C25 0.093(11) 0.044(8) 0.149(17) -0.029(9) 0.081(12) -0.024(8)
C26 0.079(10) 0.056(8) 0.096(12) 0.020(8) 0.037(9) -0.015(7)
C27 0.142(17) 0.126(16) 0.114(15) -0.065(13) 0.111(14) -0.086(14)
C28 0.080(11) 0.045(8) 0.19(2) -0.009(11) 0.082(13) -0.006(7)
C29 0.069(9) 0.087(11) 0.081(11) 0.007(9) 0.024(8) -0.041(9)
C30 0.078(10) 0.108(11) 0.130(12) 0.043(9) 0.071(10) 0.035(8)
C31 0.051(8) 0.074(9) 0.137(13) 0.036(7) 0.014(8) 0.002(6)
C32 0.069(9) 0.092(10) 0.072(9) 0.023(7) 0.014(7) 0.033(6)
C33 0.049(8) 0.082(9) 0.130(13) 0.022(7) 0.052(8) 0.004(6)
C34 0.102(12) 0.069(9) 0.147(13) 0.012(8) 0.074(11) 0.026(7)
C35 0.128(13) 0.067(8) 0.078(10) -0.035(7) 0.024(9) -0.036(7)
C36 0.079(9) 0.096(10) 0.064(9) -0.016(8) 0.010(7) -0.023(7)
C37 0.102(12) 0.098(10) 0.060(10) 0.002(8) 0.002(8) -0.020(8)
C38 0.137(15) 0.126(12) 0.066(11) -0.022(10) 0.040(11) -0.030(11)
C39 0.110(12) 0.107(10) 0.089(12) -0.051(9) 0.032(9) -0.015(9)

loop_
_atom_type_symbol
_atom_type_description
_atom_type_scat_dispersion_real
_atom_type_scat_dispersion_imag
_atom_type_scat_source
C C 0.0033 0.0016 'International Tables Vol C Tables 4.2.6.8 and 6.1.1.4'
H H 0.0000 0.0000 'International Tables Vol C Tables 4.2.6.8 and 6.1.1.4'
N N 0.0061 0.0033 'International Tables Vol C Tables 4.2.6.8 and 6.1.1.4'
P P 0.1023 0.0942 'International Tables Vol C Tables 4.2.6.8 and 6.1.1.4'
Yb Yb -0.3850 5.5486 'International Tables Vol C Tables 4.2.6.8 and 6.1.1.4'

loop_
_geom_angle_atom_site_label_1
_geom_angle_atom_site_label_2
_geom_angle_atom_site_label_3
_geom_angle
C1 P1 Yb2 122.7(4)
C8 P1 Yb2 141.2(4)
C8 P1 C1 89.0(5)
C6 N1 Yb1 129.5(7)
C8 N1 Yb1 107.9(6)
C8 N1 C6 112.1(8)
N1 Yb1 C14 65.9(3)
N1 Yb1 C20 108.6(4)
N1 Yb1 C21 81.2(4)
N1 Yb1 C22 84.1(4)
N1 Yb1 C23 114.5(4)
N1 Yb1 C24 132.0(4)
N1 Yb1 C25 102.2(5)
N1 Yb1 C26 132.4(5)
N1 Yb1 C27 138.4(6)
N1 Yb1 C28 107.1(6)
N1 Yb1 C29 88.2(4)
C20 Yb1 C14 100.8(4)
C20 Yb1 C21 30.8(4)
C20 Yb1 C25 143.4(6)
C20 Yb1 C26 116.0(5)
C20 Yb1 C29 161.7(5)
C21 Yb1 C14 102.6(4)
C21 Yb1 C25 173.4(6)
C21 Yb1 C26 145.9(5)
C21 Yb1 C29 156.1(5)
C22 Yb1 C14 130.4(5)
C22 Yb1 C20 51.3(4)
C22 Yb1 C21 31.2(5)
C22 Yb1 C25 153.8(5)
C22 Yb1 C26 137.3(6)
C22 Yb1 C27 109.1(6)
C22 Yb1 C29 126.6(6)
C23 Yb1 C14 151.8(3)
C23 Yb1 C20 51.4(4)
C23 Yb1 C21 51.9(4)
C23 Yb1 C22 31.8(5)
C23 Yb1 C25 129.7(5)
C23 Yb1 C26 105.9(6)
C23 Yb1 C27 79.9(5)
C23 Yb1 C29 115.7(5)
C24 Yb1 C14 125.9(4)
C24 Yb1 C20 30.9(4)
C24 Yb1 C21 51.5(5)
C24 Yb1 C22 51.9(4)
C24 Yb1 C23 31.3(4)
C24 Yb1 C25 125.7(6)
C24 Yb1 C26 95.6(6)
C24 Yb1 C27 81.1(5)
C24 Yb1 C29 131.1(5)
C25 Yb1 C14 74.1(4)
C26 Yb1 C14 89.7(5)
C26 Yb1 C25 30.2(5)
C26 Yb1 C29 50.9(5)
C27 Yb1 C14 119.6(5)
C27 Yb1 C20 110.2(5)
C27 Yb1 C21 130.0(5)
C27 Yb1 C25 50.1(5)
C27 Yb1 C26 30.2(5)
C27 Yb1 C29 51.8(5)
C28 Yb1 C14 121.8(5)
C28 Yb1 C20 132.7(7)
C28 Yb1 C21 134.6(5)
C28 Yb1 C22 103.8(5)
C28 Yb1 C23 85.8(6)
C28 Yb1 C24 101.9(7)
C28 Yb1 C25 50.0(5)
C28 Yb1 C26 51.0(5)
C28 Yb1 C27 32.3(6)
C28 Yb1 C29 30.6(5)
C29 Yb1 C14 92.4(5)
C29 Yb1 C25 30.4(5)
C17 Yb2 C16 29.4(4)
C17 Yb2 C19 49.8(5)
C17 Yb2 C30 113.3(5)
C17 Yb2 C31 102.3(5)
C17 Yb2 C32 124.2(5)
C17 Yb2 C36 98.1(5)
C17 Yb2 C38 75.2(6)
C18 Yb2 C16 50.2(4)
C18 Yb2 C17 31.0(4)
C18 Yb2 C19 30.8(5)
C18 Yb2 C30 91.2(5)
C18 Yb2 C31 72.6(5)
C18 Yb2 C32 93.6(5)
C18 Yb2 C33 120.6(5)
C18 Yb2 C36 129.1(5)
C18 Yb2 C38 98.4(6)
C19 Yb2 C16 49.3(5)
C19 Yb2 C36 132.9(6)
C30 Yb2 C16 140.9(5)
C30 Yb2 C19 102.2(6)
C30 Yb2 C36 123.8(6)
C30 Yb2 C38 95.4(7)
C31 Yb2 C16 120.3(5)
C31 Yb2 C19 73.4(6)
C31 Yb2 C30 31.3(5)
C31 Yb2 C36 153.6(6)
C31 Yb2 C38 122.2(7)
C32 Yb2 C16 126.6(5)
C32 Yb2 C19 79.1(5)
C32 Yb2 C30 50.8(5)
C32 Yb2 C31 32.6(5)
C32 Yb2 C36 136.7(5)
C32 Yb2 C38 144.4(6)
C33 Yb2 C16 151.0(5)
C33 Yb2 C17 151.5(5)
C33 Yb2 C19 107.1(6)
C33 Yb2 C30 48.7(5)
C33 Yb2 C31 50.2(5)
C33 Yb2 C32 28.5(5)
C33 Yb2 C36 110.3(5)
C33 Yb2 C38 123.1(6)
C35 Yb2 C16 115.4(5)
C35 Yb2 C17 121.5(5)
C35 Yb2 C18 148.9(6)
C35 Yb2 C19 163.4(6)
C35 Yb2 C30 94.3(6)
C35 Yb2 C31 123.0(6)
C35 Yb2 C32 113.4(5)
C35 Yb2 C33 85.0(6)
C35 Yb2 C36 30.6(5)
C35 Yb2 C38 50.6(6)
C35 Yb2 C39 31.8(5)
C36 Yb2 C16 85.3(5)
C38 Yb2 C16 85.7(6)
C38 Yb2 C19 124.9(6)
C38 Yb2 C36 48.2(6)
C39 Yb2 C16 114.6(6)
C39 Yb2 C17 104.0(6)
C39 Yb2 C18 121.7(6)
C39 Yb2 C19 152.0(6)
C39 Yb2 C30 77.3(6)
C39 Yb2 C31 108.5(6)
C39 Yb2 C32 118.2(6)
C39 Yb2 C33 93.6(6)
C39 Yb2 C36 49.7(6)
C39 Yb2 C38 29.8(6)
C2 C1 P1 132.9(9)
C2 C1 C6 115.9(10)
C6 C1 P1 111.2(7)
C1 C2 H2 119.7
C3 C2 C1 120.6(12)
C3 C2 H2 119.7
C2 C3 H3 118.4
C4 C3 C2 123.2(11)
C4 C3 H3 118.4
C3 C4 C5 117.6(11)
C3 C4 C7 120.6(11)
C5 C4 C7 121.8(11)
C4 C5 H5 119.8
C6 C5 C4 120.5(10)
C6 C5 H5 119.8
N1 C6 C1 112.8(9)
C5 C6 N1 125.1(10)
C5 C6 C1 122.1(9)
C4 C7 H7A 109.5
C4 C7 H7B 109.5
C4 C7 H7C 109.5
H7A C7 H7B 109.5
H7A C7 H7C 109.5
H7B C7 H7C 109.5
P1 C8 Yb1 147.4(5)
N1 C8 P1 114.9(7)
N1 C8 Yb1 46.6(5)
N1 C8 C9 114.9(9)
C9 C8 P1 130.0(8)
C9 C8 Yb1 73.3(6)
C8 C9 Yb1 78.1(6)
C10 C9 Yb1 115.4(8)
C10 C9 C8 123.6(9)
C14 C9 Yb1 72.5(6)
C14 C9 C8 118.4(9)
C14 C9 C10 117.8(10)
C9 C10 H10 119.7
C11 C10 C9 120.5(12)
C11 C10 H10 119.7
C10 C11 H11 119.8
C12 C11 C10 120.4(12)
C12 C11 H11 119.8
C11 C12 H12 119.7
C11 C12 C13 120.6(12)
C13 C12 H12 119.7
C12 C13 H13 119.8
C12 C13 C14 120.4(12)
C14 C13 H13 119.8
Yb1 C14 H14 78.7
C9 C14 Yb1 79.7(6)
C9 C14 H14 120.0
C13 C14 Yb1 111.9(9)
C13 C14 C9 120.1(11)
C13 C14 H14 120.0
Yb2 C15 H15 118.1
C16 C15 Yb2 74.0(8)
C16 C15 H15 126.1
C16 C15 C19 107.7(15)
C19 C15 Yb2 73.7(8)
C19 C15 H15 126.1
Yb2 C16 H16 116.7
C15 C16 Yb2 76.3(8)
C15 C16 H16 125.6
C17 C16 Yb2 73.3(8)
C17 C16 C15 108.8(14)
C17 C16 H16 125.6
Yb2 C17 H17 124.6
C16 C17 Yb2 77.2(7)
C16 C17 H17 124.6
C16 C17 C18 109.6(14)
C18 C17 Yb2 74.3(7)
C18 C17 H17 124.6
Yb2 C18 H18 126.3
C17 C18 Yb2 74.7(7)
C17 C18 H18 126.3
C17 C18 C19 105.5(14)
C19 C18 Yb2 76.5(8)
C19 C18 H18 126.3
Yb2 C19 H19 125.4
C15 C19 Yb2 76.4(8)
C15 C19 C18 108.4(15)
C15 C19 H19 125.4
C18 C19 Yb2 72.8(8)
C18 C19 H19 125.4
Yb1 C20 H20 125.3
C21 C20 Yb1 75.0(7)
C21 C20 H20 125.3
C24 C20 Yb1 72.8(7)
C24 C20 H20 125.3
C24 C20 C21 108.8(12)
Yb1 C21 H21 125.8
C20 C21 Yb1 74.2(7)
C20 C21 H21 125.8
C20 C21 C22 107.6(13)
C22 C21 Yb1 73.6(7)
C22 C21 H21 125.8
Yb1 C22 H22 125.8
C21 C22 Yb1 75.1(7)
C21 C22 H22 125.8
C21 C22 C23 107.5(11)
C23 C22 Yb1 73.5(7)
C23 C22 H22 125.8
Yb1 C23 H23 125.9
C22 C23 Yb1 74.7(7)
C22 C23 H23 125.9
C24 C23 Yb1 73.6(7)
C24 C23 C22 107.2(12)
C24 C23 H23 125.9
Yb1 C24 H24 124.9
C20 C24 Yb1 76.3(8)
C20 C24 C23 108.9(14)
C20 C24 H24 124.9
C23 C24 Yb1 75.1(8)
C23 C24 H24 124.9
Yb1 C25 H25 124.9
C26 C25 Yb1 73.9(8)
C26 C25 H25 124.9
C26 C25 C29 109.7(15)
C29 C25 Yb1 74.1(8)
C29 C25 H25 124.9
Yb1 C26 H26 125.1
C25 C26 Yb1 75.9(8)
C25 C26 H26 125.1
C27 C26 Yb1 73.9(9)
C27 C26 C25 108.9(16)
C27 C26 H26 125.1
Yb1 C27 H27 126.4
C26 C27 Yb1 75.9(8)
C26 C27 H27 126.4
C26 C27 C28 106.0(14)
C28 C27 Yb1 72.2(9)
C28 C27 H27 126.4
Yb1 C28 H28 124.7
C27 C28 Yb1 75.6(9)
C27 C28 H28 124.7
C29 C28 Yb1 77.7(9)
C29 C28 C27 109.1(14)
C29 C28 H28 124.7
Yb1 C29 H29 126.5
C25 C29 Yb1 75.5(8)
C25 C29 H29 126.5
C28 C29 Yb1 71.7(9)
C28 C29 C25 106.2(16)
C28 C29 H29 126.5
Yb2 C30 H30 125.6
C31 C30 Yb2 73.3(8)
C31 C30 H30 125.6
C34 C30 Yb2 78.1(9)
C34 C30 H30 125.6
C34 C30 C31 107.1(16)
Yb2 C31 H31 127.6
C30 C31 Yb2 75.4(9)
C30 C31 H31 127.6
C30 C31 C32 102.7(14)
C32 C31 Yb2 73.7(7)
C32 C31 H31 127.6
Yb2 C32 H32 125.8
C31 C32 Yb2 73.8(8)
C31 C32 H32 125.8
C33 C32 Yb2 75.3(9)
C33 C32 C31 107.3(16)
C33 C32 H32 125.8
Yb2 C33 H33 123.6
C32 C33 Yb2 76.2(9)
C32 C33 H33 123.6
C32 C33 C34 111.0(16)
C34 C33 Yb2 79.6(10)
C34 C33 H33 123.6
Yb2 C34 H34 121.9
C30 C34 Yb2 73.5(9)
C30 C34 H34 124.3
C33 C34 Yb2 71.8(9)
C33 C34 C30 111.4(18)
C33 C34 H34 124.3
Yb2 C35 H35 126.8
C36 C35 Yb2 77.7(8)
C36 C35 H35 126.8
C36 C35 C39 103.9(17)
C39 C35 Yb2 74.6(9)
C39 C35 H35 126.8
Yb2 C36 H36 116.2
C35 C36 Yb2 71.7(8)
C35 C36 H36 127.0
C37 C36 Yb2 77.5(9)
C37 C36 C35 106.1(18)
C37 C36 H36 127.0
Yb2 C37 H37 120.7
C36 C37 Yb2 73.1(9)
C36 C37 H37 123.5
C38 C37 Yb2 74.1(12)
C38 C37 C36 113(2)
C38 C37 H37 123.5
Yb2 C38 H38 124.9
C37 C38 Yb2 79.2(12)
C37 C38 H38 124.9
C37 C38 C39 109(2)
C39 C38 Yb2 72.6(11)
C39 C38 H38 124.9
Yb2 C39 H39 125.3
C35 C39 Yb2 73.6(9)
C35 C39 H39 125.3
C38 C39 Yb2 77.6(11)
C38 C39 C35 108(2)
C38 C39 H39 125.3

loop_
_geom_bond_atom_site_label_1
_geom_bond_atom_site_label_2
_geom_bond_distance
P1 Yb2 3.005(3)
P1 C1 1.770(11)
P1 C8 1.747(10)
N1 Yb1 2.308(8)
N1 C6 1.397(12)
N1 C8 1.366(13)
Yb1 C14 2.867(11)
Yb1 C20 2.583(11)
Yb1 C21 2.592(12)
Yb1 C22 2.573(11)
Yb1 C23 2.558(12)
Yb1 C24 2.539(13)
Yb1 C25 2.623(13)
Yb1 C26 2.598(13)
Yb1 C27 2.574(14)
Yb1 C28 2.530(15)
Yb1 C29 2.604(13)
Yb2 C16 2.692(13)
Yb2 C17 2.644(11)
Yb2 C18 2.639(13)
Yb2 C19 2.687(13)
Yb2 C30 2.679(14)
Yb2 C31 2.651(14)
Yb2 C32 2.650(13)
Yb2 C33 2.640(16)
Yb2 C35 2.612(13)
Yb2 C36 2.688(14)
Yb2 C38 2.686(18)
Yb2 C39 2.624(16)
C1 C2 1.398(15)
C1 C6 1.423(14)
C2 H2 0.9300
C2 C3 1.389(17)
C3 H3 0.9300
C3 C4 1.366(16)
C4 C5 1.391(15)
C4 C7 1.497(16)
C5 H5 0.9300
C5 C6 1.389(14)
C7 H7A 0.9600
C7 H7B 0.9600
C7 H7C 0.9600
C8 C9 1.478(14)
C9 C10 1.399(15)
C9 C14 1.399(15)
C10 H10 0.9300
C10 C11 1.390(16)
C11 H11 0.9300
C11 C12 1.351(19)
C12 H12 0.9300
C12 C13 1.363(19)
C13 H13 0.9300
C13 C14 1.395(16)
C14 H14 0.9300
C15 H15 0.9300
C15 C16 1.38(2)
C15 C19 1.39(2)
C16 H16 0.9300
C16 C17 1.357(19)
C17 H17 0.9800
C17 C18 1.410(19)
C18 H18 0.9800
C18 C19 1.41(2)
C19 H19 0.9800
C20 H20 0.9800
C20 C21 1.374(18)
C20 C24 1.366(18)
C21 H21 0.9800
C21 C22 1.39(2)
C22 H22 0.9800
C22 C23 1.40(2)
C23 H23 0.9800
C23 C24 1.373(17)
C24 H24 0.9800
C25 H25 0.9800
C25 C26 1.36(2)
C25 C29 1.37(2)
C26 H26 0.9800
C26 C27 1.35(2)
C27 H27 0.9800
C27 C28 1.42(3)
C28 H28 0.9800
C28 C29 1.35(2)
C29 H29 0.9800
C30 H30 0.9800
C30 C31 1.44(2)
C30 C34 1.33(2)
C31 H31 0.9800
C31 C32 1.49(2)
C32 H32 0.9800
C32 C33 1.30(2)
C33 H33 0.9800
C33 C34 1.33(2)
C34 H34 0.9300
C35 H35 0.9800
C35 C36 1.40(2)
C35 C39 1.43(2)
C36 H36 0.9300
C36 C37 1.38(2)
C37 H37 0.9300
C37 C38 1.25(2)
C38 H38 0.9800
C38 C39 1.37(3)
C39 H39 0.9800

loop_
_geom_torsion_atom_site_label_1
_geom_torsion_atom_site_label_2
_geom_torsion_atom_site_label_3
_geom_torsion_atom_site_label_4
_geom_torsion
P1 C1 C2 C3 -179.6(11)
P1 C1 C6 N1 0.6(11)
P1 C1 C6 C5 -179.1(9)
P1 C8 C9 Yb1 -153.7(9)
P1 C8 C9 C10 -40.9(17)
P1 C8 C9 C14 143.9(10)
N1 C8 C9 Yb1 21.5(8)
N1 C8 C9 C10 134.2(11)
N1 C8 C9 C14 -41.0(14)
Yb1 N1 C6 C1 -139.4(8)
Yb1 N1 C6 C5 40.3(14)
Yb1 N1 C8 P1 147.1(5)
Yb1 N1 C8 C9 -28.8(10)
Yb1 C8 C9 C10 112.8(11)
Yb1 C8 C9 C14 -62.5(9)
Yb1 C9 C10 C11 -84.8(13)
Yb1 C9 C14 C13 109.5(12)
Yb1 C20 C21 C22 -66.6(9)
Yb1 C20 C24 C23 68.7(9)
Yb1 C21 C22 C23 -67.0(8)
Yb1 C22 C23 C24 -67.0(9)
Yb1 C23 C24 C20 -69.5(9)
Yb1 C25 C26 C27 -67.2(10)
Yb1 C25 C29 C28 65.6(10)
Yb1 C26 C27 C28 -66.4(10)
Yb1 C27 C28 C29 -71.3(11)
Yb1 C28 C29 C25 -68.3(10)
Yb2 P1 C1 C2 22.4(15)
Yb2 P1 C1 C6 -157.2(6)
Yb2 P1 C8 N1 148.4(6)
Yb2 P1 C8 Yb1 -164.4(5)
Yb2 P1 C8 C9 -36.4(14)
Yb2 C15 C16 C17 66.7(9)
Yb2 C15 C19 C18 -66.3(10)
Yb2 C16 C17 C18 68.0(9)
Yb2 C17 C18 C19 70.9(9)
Yb2 C18 C19 C15 68.8(9)
Yb2 C30 C31 C32 -69.1(9)
Yb2 C30 C34 C33 62.3(13)
Yb2 C31 C32 C33 -68.5(10)
Yb2 C32 C33 C34 -73.0(13)
Yb2 C33 C34 C30 -63.3(13)
Yb2 C35 C36 C37 -70.5(11)
Yb2 C35 C39 C38 70.7(12)
Yb2 C36 C37 C38 -64.0(15)
Yb2 C37 C38 C39 -67.3(13)
Yb2 C38 C39 C35 -68.0(11)
C1 P1 C8 N1 1.4(9)
C1 P1 C8 Yb1 48.6(10)
C1 P1 C8 C9 176.6(11)
C1 C2 C3 C4 -2(2)
C2 C1 C6 N1 -179.0(11)
C2 C1 C6 C5 1.3(17)
C2 C3 C4 C5 2(2)
C2 C3 C4 C7 -178.3(14)
C3 C4 C5 C6 -1.0(17)
C4 C5 C6 N1 179.6(10)
C4 C5 C6 C1 -0.8(17)
C6 N1 C8 P1 -1.3(11)
C6 N1 C8 Yb1 -148.4(10)
C6 N1 C8 C9 -177.2(9)
C6 C1 C2 C3 0(2)
C7 C4 C5 C6 179.6(11)
C8 P1 C1 C2 178.4(14)
C8 P1 C1 C6 -1.1(8)
C8 N1 C6 C1 0.4(12)
C8 N1 C6 C5 -179.9(10)
C8 C9 C10 C11 -177.2(12)
C8 C9 C14 Yb1 65.4(9)
C8 C9 C14 C13 174.9(11)
C9 C10 C11 C12 4(2)
C10 C9 C14 Yb1 -110.1(10)
C10 C9 C14 C13 -0.6(18)
C10 C11 C12 C13 -4(2)
C11 C12 C13 C14 1(2)
C12 C13 C14 Yb1 91.6(14)
C12 C13 C14 C9 1(2)
C14 C9 C10 C11 -2.0(18)
C15 C16 C17 Yb2 -68.7(9)
C15 C16 C17 C18 -0.8(15)
C16 C15 C19 Yb2 66.8(9)
C16 C15 C19 C18 0.5(15)
C16 C17 C18 Yb2 -69.9(9)
C16 C17 C18 C19 1.0(15)
C17 C18 C19 Yb2 -69.7(9)
C17 C18 C19 C15 -0.9(15)
C19 C15 C16 Yb2 -66.6(9)
C19 C15 C16 C17 0.2(15)
C20 C21 C22 Yb1 67.0(9)
C20 C21 C22 C23 0.0(14)
C21 C20 C24 Yb1 -66.9(9)
C21 C20 C24 C23 1.8(15)
C21 C22 C23 Yb1 68.1(9)
C21 C22 C23 C24 1.0(14)
C22 C23 C24 Yb1 67.8(8)
C22 C23 C24 C20 -1.7(14)
C24 C20 C21 Yb1 65.5(9)
C24 C20 C21 C22 -1.1(15)
C25 C26 C27 Yb1 68.5(10)
C25 C26 C27 C28 2.1(17)
C26 C25 C29 Yb1 -65.8(10)
C26 C25 C29 C28 -0.2(16)
C26 C27 C28 Yb1 69.0(11)
C26 C27 C28 C29 -2.3(18)
C27 C28 C29 Yb1 69.8(11)
C27 C28 C29 C25 1.5(17)
C29 C25 C26 Yb1 65.9(10)
C29 C25 C26 C27 -1.3(17)
C30 C31 C32 Yb2 70.4(10)
C30 C31 C32 C33 1.9(16)
C31 C30 C34 Yb2 -68.1(10)
C31 C30 C34 C33 -5.8(19)
C31 C32 C33 Yb2 67.4(9)
C31 C32 C33 C34 -5.6(18)
C32 C33 C34 Yb2 70.8(12)
C32 C33 C34 C30 7(2)
C34 C30 C31 Yb2 71.4(11)
C34 C30 C31 C32 2.3(16)
C35 C36 C37 Yb2 66.5(10)
C35 C36 C37 C38 3(2)
C36 C35 C39 Yb2 -72.8(10)
C36 C35 C39 C38 -2.1(18)
C36 C37 C38 Yb2 63.3(13)
C36 C37 C38 C39 -4(2)
C37 C38 C39 Yb2 71.7(15)
C37 C38 C39 C35 4(2)
C39 C35 C36 Yb2 70.5(10)
C39 C35 C36 C37 -0.1(16)
